data_1554142
loop_
_publ_author_name
'Hirao, Yasukazu'
'Seo, Shiori'
'Kubo, Takashi'

_publ_section_title
;
 Self-Assembly of 1-Deazahypoxanthine: Cooperativity of Hydrogen-Bonding
 and Stacking Interactions
;
_journal_issue 34
_journal_name_full 'The Journal of Physical Chemistry C'
_journal_page_first 20928
_journal_paper_doi 10.1021/acs.jpcc.9b05033
_journal_volume 123
_journal_year 2019
_chemical_formula_moiety 'C6 H5 N3 O, 2(H2 O)'
_chemical_formula_sum 'C6 H9 N3 O3'
_chemical_formula_weight 171.16
_chemical_name_common 1-deazahypoxanthine
_chemical_name_systematic
;
1,4-dihydro-7H-imidazo[4,5-b]pyridin-7-one
;
_space_group_crystal_system monoclinic
_space_group_IT_number 14
_space_group_name_Hall '-P 2yn'
_space_group_name_H-M_alt 'P 1 21/n 1'
_atom_sites_solution_hydrogens mixed
_atom_sites_solution_primary direct
_atom_sites_solution_secondary difmap
_audit_creation_method SHELXL-2016/6
_cell_angle_alpha 90
_cell_angle_beta 97.356(7)
_cell_angle_gamma 90
_cell_formula_units_Z 4
_cell_length_a 4.6883(12)
_cell_length_b 21.471(6)
_cell_length_c 7.820(2)
_cell_measurement_reflns_used 1665
_cell_measurement_temperature 150(2)
_cell_measurement_theta_max 27.39
_cell_measurement_theta_min 3.24
_cell_volume 780.7(4)
_computing_cell_refinement 'RAPID AUTO'
_computing_data_collection 'RAPID AUTO (Rigaku, ????)'
_computing_data_reduction 'RAPID AUTO'
_computing_molecular_graphics
;
Yadokari-XG 2009 (K. Wakita, T. Nemoto, et al., 2009)
;
_computing_publication_material
;
Yadokari-XG 2009 (K. Wakita, T. Nemoto, et al., 2009)
;
_computing_structure_refinement 'SHELXL-2016/6 (Sheldrick, 2016)'
_computing_structure_solution Sir2014
_diffrn_ambient_temperature 150(2)
_diffrn_measured_fraction_theta_full 0.999
_diffrn_measured_fraction_theta_max 0.993
_diffrn_measurement_device_type
;
Rigaku MicroMax-007HF,VariMax-Mo and RAPID II
;
_diffrn_measurement_method \w
_diffrn_radiation_type MoK\a
_diffrn_radiation_wavelength 0.71075
_diffrn_reflns_av_R_equivalents 0.0504
_diffrn_reflns_av_unetI/netI 0.0537
_diffrn_reflns_Laue_measured_fraction_full 0.999
_diffrn_reflns_Laue_measured_fraction_max 0.993
_diffrn_reflns_limit_h_max 6
_diffrn_reflns_limit_h_min -6
_diffrn_reflns_limit_k_max 27
_diffrn_reflns_limit_k_min -27
_diffrn_reflns_limit_l_max 9
_diffrn_reflns_limit_l_min -10
_diffrn_reflns_number 7313
_diffrn_reflns_point_group_measured_fraction_full 0.999
_diffrn_reflns_point_group_measured_fraction_max 0.993
_diffrn_reflns_theta_full 25.242
_diffrn_reflns_theta_max 27.469
_diffrn_reflns_theta_min 3.241
_diffrn_source 'micro-focus rotating anode'
_exptl_absorpt_coefficient_mu 0.118
_exptl_absorpt_correction_T_max 1.0000
_exptl_absorpt_correction_T_min 0.6071
_exptl_absorpt_correction_type multi-scan
_exptl_absorpt_process_details
;
Empirical Absorption Correction   March 2001 T. Higashi
    Rigaku Corporation, Tokyo, Japan
;
_exptl_crystal_colour Colorless
_exptl_crystal_density_diffrn 1.456
_exptl_crystal_density_method 'not measured'
_exptl_crystal_description Platelet
_exptl_crystal_F_000 360
_exptl_crystal_size_max 0.400
_exptl_crystal_size_mid 0.400
_exptl_crystal_size_min 0.050
_refine_diff_density_max 0.358
_refine_diff_density_min -0.166
_refine_diff_density_rms 0.061
_refine_ls_extinction_method none
_refine_ls_goodness_of_fit_ref 0.973
_refine_ls_hydrogen_treatment mixed
_refine_ls_matrix_type full
_refine_ls_number_parameters 125
_refine_ls_number_reflns 1775
_refine_ls_number_restraints 0
_refine_ls_restrained_S_all 0.973
_refine_ls_R_factor_all 0.0579
_refine_ls_R_factor_gt 0.0426
_refine_ls_shift/su_max 0.000
_refine_ls_shift/su_mean 0.000
_refine_ls_structure_factor_coef Fsqd
_refine_ls_weighting_details 'w=1/[\s^2^(Fo^2^)+(0.0618P)^2^] where P=(Fo^2^+2Fc^2^)/3'
_refine_ls_weighting_scheme calc
_refine_ls_wR_factor_gt 0.0986
_refine_ls_wR_factor_ref 0.1029
_reflns_Friedel_coverage 0.000
_reflns_number_gt 1374
_reflns_number_total 1775
_reflns_threshold_expression 'I > 2\s(I)'
_cod_data_source_file jp9b05033_si_002.cif
_cod_data_source_block SC2
_cod_original_sg_symbol_H-M 'P 21/n'
_cod_database_code 1554142
_shelx_shelxl_version_number 2016/6
_shelx_space_group_comment
;
The symmetry employed for this shelxl refinement is uniquely defined
by the following loop, which should always be used as a source of
symmetry information in preference to the above space-group names.
They are only intended as comments.
;
_shelx_estimated_absorpt_t_min 0.954
_shelx_estimated_absorpt_t_max 0.994

loop_
_space_group_symop_operation_xyz
'x, y, z'
'-x+1/2, y+1/2, -z+1/2'
'-x, -y, -z'
'x-1/2, -y-1/2, z-1/2'

loop_
_atom_site_label
_atom_site_type_symbol
_atom_site_fract_x
_atom_site_fract_y
_atom_site_fract_z
_atom_site_U_iso_or_equiv
_atom_site_adp_type
_atom_site_occupancy
_atom_site_site_symmetry_order
_atom_site_calc_flag
_atom_site_refinement_flags_posn
_atom_site_refinement_flags_adp
C1 C 0.0972(3) 0.13700(7) 0.72202(17) 0.0270(3) Uani 1 1 d . .
H1 H 0.175764 0.177720 0.736940 0.032 Uiso 1 1 calc R U
C2 C -0.1423(3) 0.12845(7) 0.60680(17) 0.0269(3) Uani 1 1 d . .
H2 H -0.223914 0.163492 0.544427 0.032 Uiso 1 1 calc R U
N1 N -0.2694(3) 0.07243(5) 0.57705(14) 0.0238(3) Uani 1 1 d . .
H8 H -0.425131 0.068136 0.502264 0.029 Uiso 1 1 calc R U
C3 C -0.1482(3) 0.02298(7) 0.66664(16) 0.0217(3) Uani 1 1 d . .
C4 C 0.0989(3) 0.02900(7) 0.78309(16) 0.0221(3) Uani 1 1 d . .
C5 C 0.2366(3) 0.08683(7) 0.82232(16) 0.0230(3) Uani 1 1 d . .
N2 N 0.1526(3) -0.03062(6) 0.84576(14) 0.0227(3) Uani 1 1 d . .
H9 H 0.295929 -0.042270 0.922914 0.027 Uiso 1 1 calc R U
C6 C -0.0550(3) -0.06733(7) 0.76679(16) 0.0242(3) Uani 1 1 d . .
H3 H -0.065087 -0.110815 0.787623 0.029 Uiso 1 1 calc R U
N3 N -0.2456(2) -0.03704(6) 0.65647(14) 0.0241(3) Uani 1 1 d . .
O1 O 0.4572(2) 0.09395(5) 0.93331(12) 0.0269(3) Uani 1 1 d . .
O2 O 0.5967(3) 0.21429(6) 1.02096(15) 0.0352(3) Uani 1 1 d . .
H4 H 0.766(5) 0.2170(10) 1.087(3) 0.057(6) Uiso 1 1 d . .
O3 O 1.1257(3) 0.21931(6) 1.21472(19) 0.0406(3) Uani 1 1 d . .
H7 H 1.278(6) 0.2203(10) 1.170(3) 0.060(7) Uiso 1 1 d . .
H5 H 0.576(5) 0.1744(13) 0.995(3) 0.066(7) Uiso 1 1 d . .
H6 H 1.131(5) 0.2399(11) 1.309(3) 0.067(7) Uiso 1 1 d . .

loop_
_atom_site_aniso_label
_atom_site_aniso_U_11
_atom_site_aniso_U_22
_atom_site_aniso_U_33
_atom_site_aniso_U_23
_atom_site_aniso_U_13
_atom_site_aniso_U_12
C1 0.0293(8) 0.0198(7) 0.0305(7) -0.0003(6) -0.0012(6) -0.0012(6)
C2 0.0291(7) 0.0216(8) 0.0286(7) 0.0020(6) -0.0016(6) 0.0033(6)
N1 0.0213(6) 0.0238(7) 0.0249(5) 0.0005(5) -0.0029(5) 0.0013(5)
C3 0.0215(6) 0.0222(7) 0.0214(6) -0.0018(5) 0.0025(5) 0.0007(5)
C4 0.0213(7) 0.0235(7) 0.0212(6) 0.0004(5) 0.0020(5) 0.0027(5)
C5 0.0223(7) 0.0234(7) 0.0228(6) -0.0016(5) 0.0016(5) 0.0006(5)
N2 0.0224(6) 0.0222(6) 0.0224(5) 0.0014(5) -0.0020(5) 0.0010(5)
C6 0.0235(7) 0.0232(8) 0.0256(6) 0.0004(6) 0.0014(5) -0.0003(6)
N3 0.0223(6) 0.0240(6) 0.0250(6) 0.0000(5) -0.0002(5) -0.0012(5)
O1 0.0251(5) 0.0250(6) 0.0282(5) -0.0001(4) -0.0059(4) -0.0016(4)
O2 0.0351(6) 0.0278(7) 0.0408(6) -0.0041(5) -0.0025(5) -0.0022(5)
O3 0.0359(7) 0.0374(7) 0.0481(7) -0.0101(6) 0.0035(6) -0.0064(5)

loop_
_atom_type_symbol
_atom_type_description
_atom_type_scat_dispersion_real
_atom_type_scat_dispersion_imag
_atom_type_scat_source
C C 0.0033 0.0016 'International Tables Vol C Tables 4.2.6.8 and 6.1.1.4'
H H 0.0000 0.0000 'International Tables Vol C Tables 4.2.6.8 and 6.1.1.4'
N N 0.0061 0.0033 'International Tables Vol C Tables 4.2.6.8 and 6.1.1.4'
O O 0.0106 0.0060 'International Tables Vol C Tables 4.2.6.8 and 6.1.1.4'

loop_
_geom_angle_atom_site_label_1
_geom_angle_atom_site_label_2
_geom_angle_atom_site_label_3
_geom_angle
C2 C1 C5 122.62(14)
C2 C1 H1 118.7
C5 C1 H1 118.7
N1 C2 C1 122.94(13)
N1 C2 H2 118.5
C1 C2 H2 118.5
C2 N1 C3 117.55(12)
C2 N1 H8 121.2
C3 N1 H8 121.2
N1 C3 N3 126.43(12)
N1 C3 C4 121.76(13)
N3 C3 C4 111.80(12)
N2 C4 C3 104.22(12)
N2 C4 C5 132.73(12)
C3 C4 C5 123.00(12)
O1 C5 C4 124.21(12)
O1 C5 C1 123.70(13)
C4 C5 C1 112.08(12)
C6 N2 C4 107.02(11)
C6 N2 H9 126.5
C4 N2 H9 126.5
N3 C6 N2 113.53(13)
N3 C6 H3 123.2
N2 C6 H3 123.2
C6 N3 C3 103.42(11)
H4 O2 H5 105.2(19)
H7 O3 H6 115(2)

loop_
_geom_bond_atom_site_label_1
_geom_bond_atom_site_label_2
_geom_bond_distance
C1 C2 1.3592(19)
C1 C5 1.4393(19)
C1 H1 0.9500
C2 N1 1.3493(19)
C2 H2 0.9500
N1 C3 1.3559(18)
N1 H8 0.8800
C3 N3 1.3661(18)
C3 C4 1.3850(18)
C4 N2 1.3824(18)
C4 C5 1.415(2)
C5 O1 1.2713(16)
N2 C6 1.3401(19)
N2 H9 0.8800
C6 N3 1.3296(18)
C6 H3 0.9500
O2 H4 0.89(3)
O2 H5 0.88(3)
O3 H7 0.83(3)
O3 H6 0.86(3)

loop_
_geom_hbond_atom_site_label_D
_geom_hbond_atom_site_label_H
_geom_hbond_atom_site_label_A
_geom_hbond_distance_DH
_geom_hbond_distance_HA
_geom_hbond_distance_DA
_geom_hbond_angle_DHA
_geom_hbond_site_symmetry_A
N1 H8 N3 0.88 1.97 2.8319(17) 166.2 3_456
N2 H9 O1 0.88 1.87 2.7150(15) 160.0 3_657
O2 H5 O1 0.88(3) 1.86(3) 2.7314(18) 169(2) .
O2 H4 O3 0.89(3) 1.85(3) 2.7379(18) 177(2) .
O3 H7 O2 0.83(3) 2.01(3) 2.836(2) 168(2) 1_655
O3 H6 O2 0.86(3) 1.95(3) 2.805(2) 174(2) 4_666

loop_
_geom_torsion_atom_site_label_1
_geom_torsion_atom_site_label_2
_geom_torsion_atom_site_label_3
_geom_torsion_atom_site_label_4
_geom_torsion
C5 C1 C2 N1 0.1(2)
C1 C2 N1 C3 -0.4(2)
C2 N1 C3 N3 179.20(13)
C2 N1 C3 C4 -0.8(2)
N1 C3 C4 N2 -179.89(12)
N3 C3 C4 N2 0.09(15)
N1 C3 C4 C5 2.5(2)
N3 C3 C4 C5 -177.53(13)
N2 C4 C5 O1 0.4(2)
C3 C4 C5 O1 177.26(12)
N2 C4 C5 C1 -179.45(14)
C3 C4 C5 C1 -2.58(19)
C2 C1 C5 O1 -178.50(13)
C2 C1 C5 C4 1.3(2)
C3 C4 N2 C6 0.16(14)
C5 C4 N2 C6 177.45(15)
C4 N2 C6 N3 -0.38(16)
N2 C6 N3 C3 0.42(15)
N1 C3 N3 C6 179.67(13)
C4 C3 N3 C6 -0.31(15)
